data_1545353
loop_
_publ_author_name
'S\/orensen, Mikkel A.'
'Weihe, H\/ogni'
'Vinum, Morten G.'
'Mortensen, Jesper S.'
'Doerrer, Linda H.'
'Bendix, Jesper'

_publ_section_title
;
 Imposing high-symmetry and tuneable geometry on lanthanide centres with
 chelating Pt and Pd metalloligands
;
_journal_issue 5
_journal_name_full 'Chem. Sci.'
_journal_page_first 3566
_journal_paper_doi 10.1039/C7SC00135E
_journal_volume 8
_journal_year 2017
_chemical_formula_moiety 'C16 H24 Eu O8 Pt2 S8, C8 H20 N'
_chemical_formula_sum 'C24 H44 Eu N O8 Pt2 S8'
_chemical_formula_weight 1273.27
_space_group_crystal_system tetragonal
_space_group_IT_number 124
_space_group_name_Hall '-P 4 2c'
_space_group_name_H-M_alt 'P 4/m c c'
_symmetry_Int_Tables_number 124
_symmetry_space_group_name_Hall '-P 4 2c'
_symmetry_space_group_name_H-M 'P 4/m c c'
_atom_sites_solution_primary iterative
_audit_creation_date 2016-04-04
_audit_creation_method
;
Olex2 1.2
(compiled 2015.01.26 svn.r3150 for OlexSys, GUI svn.r4998)
;
_audit_update_record
;
2017-01-09 deposited with the CCDC.
2017-02-28 downloaded from the CCDC.
;
_cell_angle_alpha 90
_cell_angle_beta 90
_cell_angle_gamma 90
_cell_formula_units_Z 2
_cell_length_a 8.6247(3)
_cell_length_b 8.6247(3)
_cell_length_c 25.4329(9)
_cell_measurement_reflns_used 9905
_cell_measurement_temperature 122
_cell_measurement_theta_max 28.27
_cell_measurement_theta_min 2.36
_cell_volume 1891.84(11)
_computing_molecular_graphics 'Olex2 (Dolomanov et al., 2009)'
_computing_publication_material 'Olex2 (Dolomanov et al., 2009)'
_computing_structure_refinement 'olex2.refine (Bourhis et al., 2015)'
_computing_structure_solution 'olex2.solve (Bourhis et al., 2015)'
_diffrn_ambient_temperature 122
_diffrn_measured_fraction_theta_full 0.9990
_diffrn_measured_fraction_theta_max 0.9992
_diffrn_measurement_device_type 'Bruker APEX-II CCD'
_diffrn_measurement_method '\f and \w scans'
_diffrn_radiation_type 'Mo K\a'
_diffrn_radiation_wavelength 0.71073
_diffrn_reflns_av_R_equivalents 0.0362
_diffrn_reflns_av_unetI/netI 0.0113
_diffrn_reflns_limit_h_max 11
_diffrn_reflns_limit_h_min -10
_diffrn_reflns_limit_k_max 11
_diffrn_reflns_limit_k_min -11
_diffrn_reflns_limit_l_max 33
_diffrn_reflns_limit_l_min -33
_diffrn_reflns_number 28473
_diffrn_reflns_theta_full 26.0000
_diffrn_reflns_theta_max 28.27
_diffrn_reflns_theta_min 2.36
_diffrn_standards_number 0
_exptl_absorpt_coefficient_mu 9.496
_exptl_absorpt_correction_T_max 0.7457
_exptl_absorpt_correction_T_min 0.5349
_exptl_absorpt_correction_type multi-scan
_exptl_absorpt_process_details
;
SADABS-2012/1 (Bruker,2012) was used for absorption correction.
wR2(int) was 0.1053 before and 0.0481 after correction.
The Ratio of minimum to maximum transmission is 0.7173.
The \l/2 correction factor is 0.0000.
;
_exptl_crystal_colour 'clear light yellow'
_exptl_crystal_colour_lustre clear
_exptl_crystal_colour_modifier light
_exptl_crystal_colour_primary yellow
_exptl_crystal_density_diffrn 2.2350
_exptl_crystal_description plate
_exptl_crystal_F_000 1212
_exptl_crystal_size_max 0.17
_exptl_crystal_size_mid 0.17
_exptl_crystal_size_min 0.03
_refine_diff_density_max 0.7763
_refine_diff_density_min -0.6969
_refine_diff_density_rms 0.1711
_refine_ls_d_res_high 0.7503
_refine_ls_d_res_low 8.6247
_refine_ls_goodness_of_fit_ref 1.1136
_refine_ls_hydrogen_treatment mixed
_refine_ls_matrix_type full
_refine_ls_number_constraints 4
_refine_ls_number_parameters 91
_refine_ls_number_reflns 1219
_refine_ls_number_restraints 3
_refine_ls_restrained_S_all 1.1121
_refine_ls_R_factor_all 0.0232
_refine_ls_R_factor_gt 0.0165
_refine_ls_shift/su_max 0.0000
_refine_ls_shift/su_mean 0.0000
_refine_ls_structure_factor_coef Fsqd
_refine_ls_weighting_details 'w=1/[\s^2^(Fo^2^)+(0.0130P)^2^+4.2101P] where P=(Fo^2^+2Fc^2^)/3'
_refine_ls_weighting_scheme calc
_refine_ls_wR_factor_gt 0.0339
_refine_ls_wR_factor_ref 0.0362
_reflns_Friedel_coverage 0.0
_reflns_limit_h_max 11
_reflns_limit_h_min 0
_reflns_limit_k_max 8
_reflns_limit_k_min 0
_reflns_limit_l_max 33
_reflns_limit_l_min 0
_reflns_number_gt 1037
_reflns_number_total 1219
_reflns_threshold_expression I>=2u(I)
_cod_data_source_file c7sc00135e2.cif
_cod_data_source_block 1Eu
_cod_depositor_comments 'Adding full bibliography for 1545338--1545364.cif.'
_cod_database_code 1545353
_olex2_refinement_description
;
1. Fixed Uiso
 At 1.5 times of:
  All C(H,H,H) groups
2. Restrained distances
 C4-H4a
 0.96 with sigma of 0.02
 C4-H4b
 0.96 with sigma of 0.02
 C4-H4c
 0.96 with sigma of 0.02
3. Others
 Fixed Sof: S1(0.5) O1(0.5) C3(0.5) O1a(0.5) S1a(0.5) H4b(0.36) H4c(0.5)
 H4a(0.64) H4c(0.615) H4a(0.41) H4b(0.475)
4.a Idealised Me refined as rotating group:
 C2(H2a,H2b,H2c)
;
_olex2_date_sample_data_collection 14.04.14
_olex2_submission_special_instructions 'No special instructions were received'

loop_
_space_group_symop_id
_space_group_symop_operation_xyz
1 x,y,z
2 -y,x,z
3 y,-x,z
4 x,-y,-z+1/2
5 -x,y,-z+1/2
6 -x,-y,z
7 y,x,-z+1/2
8 -y,-x,-z+1/2
9 -x,-y,-z
10 y,-x,-z
11 -y,x,-z
12 -x,y,z-1/2
13 x,-y,z-1/2
14 x,y,-z
15 -y,-x,z-1/2
16 y,x,z-1/2

loop_
_atom_site_label
_atom_site_type_symbol
_atom_site_fract_x
_atom_site_fract_y
_atom_site_fract_z
_atom_site_U_iso_or_equiv
_atom_site_adp_type
_atom_site_occupancy
_atom_site_site_symmetry_order
_atom_site_refinement_flags_posn
_atom_site_refinement_flags_adp
_atom_site_refinement_flags_occupancy
_atom_site_disorder_group
Pt1 Pt 0.5 0.5 0.395234(7) 0.01333(6) Uani 1.000000 4 S T P .
Eu1 Eu 0.5 0.5 0.25 0.01137(8) Uani 1.000000 8 S T P .
S1 S 0.7572(4) 0.5753(3) 0.39894(15) 0.0181(5) Uani 0.500000 1 . . . 1
N1 N 1.0 1.0 0.5 0.0113(11) Uani 1.000000 8 S T P .
C1 C 0.7988(3) 0.6272(3) 0.33376(12) 0.0221(6) Uani 1.000000 1 . . . .
C4 C 0.7115(5) 0.9323(6) 0.5 0.0368(12) Uani 1.000000 2 DS T P .
O1 O 0.7022(4) 0.6380(5) 0.29932(15) 0.0148(8) Uani 0.500000 1 . . . 1
C2 C 0.9549(3) 0.7020(4) 0.32435(12) 0.0263(7) Uani 1.000000 1 . . . .
H2a H 1.0137(10) 0.704(2) 0.3573(2) 0.0395(10) Uiso 1.000000 1 GR . . .
H2b H 1.0123(11) 0.6421(15) 0.2980(6) 0.0395(10) Uiso 1.000000 1 GR . . .
H2c H 0.9399(3) 0.8082(9) 0.3116(8) 0.0395(10) Uiso 1.000000 1 GR . . .
C3 C 0.8613(6) 0.9681(6) 0.46438(19) 0.0128(10) Uani 0.500000 1 . . . .
O1a O 0.7379(4) 0.5462(5) 0.29384(14) 0.0151(7) Uani 0.500000 1 . . . 2
S1a S 0.7367(4) 0.6252(3) 0.39372(14) 0.0165(5) Uani 0.500000 1 . . . 2
H3 H 0.914(4) 0.865(4) 0.4430(13) 0.037(10) Uiso 1.000000 1 . . . .
H4a H 0.720(8) 0.822(2) 0.5 0.06(2) Uiso 0.820000 2 DS T P .
H4b H 0.666(7) 1.031(4) 0.5 0.055(19) Uiso 0.950000 2 DS T P .
H4c H 0.650(6) 0.915(7) 0.4693(16) 0.06(2) Uiso 0.615000 1 D . . .

loop_
_atom_site_aniso_label
_atom_site_aniso_U_11
_atom_site_aniso_U_22
_atom_site_aniso_U_33
_atom_site_aniso_U_12
_atom_site_aniso_U_13
_atom_site_aniso_U_23
Pt1 0.01183(7) 0.01183(7) 0.01631(10) -0.000000 -0.000000 0.000000
Eu1 0.00808(10) 0.00808(10) 0.01794(16) -0.000000 -0.000000 0.000000
S1 0.0152(10) 0.0220(14) 0.0172(10) -0.0023(10) -0.0045(7) -0.0013(12)
N1 0.0108(16) 0.0108(16) 0.012(3) -0.000000 -0.000000 0.000000
C1 0.0145(13) 0.0247(15) 0.0272(15) -0.0037(11) -0.0050(12) 0.0073(12)
C4 0.011(2) 0.026(2) 0.073(4) -0.0039(18) -0.000000 0.000000
O1 0.0138(17) 0.0153(19) 0.0155(18) -0.0031(15) -0.0046(15) -0.0007(16)
C2 0.0144(13) 0.0272(16) 0.0374(17) -0.0047(11) -0.0012(12) 0.0049(14)
C3 0.011(2) 0.013(3) 0.014(2) 0.0005(18) -0.0063(18) -0.0018(18)
O1a 0.0131(18) 0.017(2) 0.0146(18) 0.0011(14) -0.0044(16) -0.0029(16)
S1a 0.0135(11) 0.0189(13) 0.0171(10) -0.0055(10) -0.0013(8) -0.0041(11)

loop_
_atom_type_symbol
_atom_type_scat_dispersion_real
_atom_type_scat_dispersion_imag
_atom_type_scat_Cromer_Mann_a1
_atom_type_scat_Cromer_Mann_a2
_atom_type_scat_Cromer_Mann_a3
_atom_type_scat_Cromer_Mann_a4
_atom_type_scat_Cromer_Mann_b1
_atom_type_scat_Cromer_Mann_b2
_atom_type_scat_Cromer_Mann_b3
_atom_type_scat_Cromer_Mann_b4
_atom_type_scat_Cromer_Mann_c
_atom_type_scat_source
_atom_type_scat_dispersion_source
C 0.00347 0.00161 2.31000 1.02000 1.58860 0.86500 20.84390 10.20750 0.56870 51.65120 0.215599998832 'International Tables Volume C Table 6.1.1.4 (pp. 500-502)' 'Henke, Gullikson and Davis, At. Data and Nucl. Data Tables, 1993, 54, 2'
Pt -1.63788 8.57892 27.00590 17.76390 15.71310 5.78370 1.51293 8.81174 0.42459 38.61030 11.6883001328 'International Tables Volume C Table 6.1.1.4 (pp. 500-502)' 'Henke, Gullikson and Davis, At. Data and Nucl. Data Tables, 1993, 54, 2'
H 0.00000 0.00000 0.49300 0.32291 0.14019 0.04081 10.51090 26.12570 3.14236 57.79970 0.0030380000826 'International Tables Volume C Table 6.1.1.4 (pp. 500-502)' 'Henke, Gullikson and Davis, At. Data and Nucl. Data Tables, 1993, 54, 2'
O 0.01158 0.00611 3.04850 2.28680 1.54630 0.86700 13.27710 5.70110 0.32390 32.90890 0.250800013542 'International Tables Volume C Table 6.1.1.4 (pp. 500-502)' 'Henke, Gullikson and Davis, At. Data and Nucl. Data Tables, 1993, 54, 2'
N 0.00653 0.00323 12.21260 3.13220 2.01250 1.16630 0.00570 9.89330 28.99750 0.58260 -11.5290002823 'International Tables Volume C Table 6.1.1.4 (pp. 500-502)' 'Henke, Gullikson and Davis, At. Data and Nucl. Data Tables, 1993, 54, 2'
S 0.12424 0.12443 6.90530 5.20340 1.43790 1.58630 1.46790 22.21510 0.25360 56.17200 0.866900026798 'International Tables Volume C Table 6.1.1.4 (pp. 500-502)' 'Henke, Gullikson and Davis, At. Data and Nucl. Data Tables, 1993, 54, 2'
Eu -0.00847 3.77655 24.62740 19.08860 13.76030 2.92270 2.38790 0.19420 13.75460 123.17400 2.57450008392 'International Tables Volume C Table 6.1.1.4 (pp. 500-502)' 'Henke, Gullikson and Davis, At. Data and Nucl. Data Tables, 1993, 54, 2'

loop_
_geom_angle_atom_site_label_1
_geom_angle_atom_site_label_2
_geom_angle_atom_site_label_3
_geom_angle
_geom_angle_site_symmetry_1
_geom_angle_site_symmetry_3
S1 Pt1 S1 89.9 . 2_655
S1 Pt1 S1 89.9 3_565 .
S1 Pt1 S1 175.33(18) 3_565 2_655
S1 Pt1 S1 89.9 6_665 2_655
S1 Pt1 S1 175.33(18) 6_665 .
S1 Pt1 S1 89.9 3_565 6_665
S1a Pt1 S1a 90.0 . 2_655
S1a Pt1 S1a 90.0 3_565 .
S1a Pt1 S1a 178.09(18) 3_565 2_655
S1a Pt1 S1a 90.0 6_665 2_655
S1a Pt1 S1a 178.09(18) 6_665 .
S1a Pt1 S1a 90.0 3_565 6_665
O1 Eu1 O1 64.69(18) 5_655 2_655
O1 Eu1 O1 161.65(19) 4_565 2_655
O1 Eu1 O1 74.88(8) 7 4_565
O1 Eu1 O1 118.58(18) 5_655 4_565
O1 Eu1 O1 74.88(8) 5_655 8_665
O1 Eu1 O1 118.58(18) 6_665 .
O1 Eu1 O1 161.65(19) 7 6_665
O1 Eu1 O1 74.88(8) 6_665 3_565
O1 Eu1 O1 64.69(18) 4_565 3_565
O1 Eu1 O1 89.51(19) 6_665 5_655
O1 Eu1 O1 122.02(19) 5_655 .
O1 Eu1 O1 89.51(19) 7 2_655
O1 Eu1 O1 161.65(19) 5_655 3_565
O1 Eu1 O1 161.65(19) . 8_665
O1 Eu1 O1 64.69(18) 6_665 8_665
O1 Eu1 O1 122.02(19) 2_655 8_665
O1 Eu1 O1 74.88(8) 6_665 2_655
O1 Eu1 O1 74.88(8) 2_655 .
O1 Eu1 O1 122.02(19) 6_665 4_565
O1 Eu1 O1 89.51(19) 3_565 8_665
O1 Eu1 O1 64.69(18) 7 .
O1 Eu1 O1 74.88(8) 3_565 .
O1 Eu1 O1 122.02(19) 7 3_565
O1 Eu1 O1 118.58(18) 3_565 2_655
O1 Eu1 O1 74.88(8) 7 5_655
O1 Eu1 O1 74.88(8) 4_565 8_665
O1 Eu1 O1 89.51(19) 4_565 .
O1 Eu1 O1 118.58(18) 7 8_665
O1a Eu1 O1a 120.9(2) . 8_665
O1a Eu1 O1a 123.84(18) 6_665 .
O1a Eu1 O1a 160.6(2) 7 3_565
O1a Eu1 O1a 160.6(2) 2_655 8_665
O1a Eu1 O1a 59.98(18) 6_665 5_655
O1a Eu1 O1a 77.20(8) 2_655 .
O1a Eu1 O1a 123.84(18) 5_655 4_565
O1a Eu1 O1a 59.98(18) 3_565 8_665
O1a Eu1 O1a 77.20(8) 6_665 3_565
O1a Eu1 O1a 77.20(8) 3_565 .
O1a Eu1 O1a 86.00(19) 7 .
O1a Eu1 O1a 123.84(18) 3_565 2_655
O1a Eu1 O1a 77.20(8) 7 5_655
O1a Eu1 O1a 77.20(8) 4_565 8_665
O1a Eu1 O1a 86.00(19) 6_665 8_665
O1a Eu1 O1a 59.98(18) 4_565 .
O1a Eu1 O1a 77.20(8) 6_665 2_655
O1a Eu1 O1a 120.9(2) 4_565 2_655
O1a Eu1 O1a 160.6(2) 6_665 4_565
O1a Eu1 O1a 86.00(19) 4_565 3_565
O1a Eu1 O1a 123.84(18) 7 8_665
O1a Eu1 O1a 77.20(8) 5_655 8_665
O1a Eu1 O1a 59.98(18) 7 2_655
O1a Eu1 O1a 160.6(2) 5_655 .
O1a Eu1 O1a 77.20(8) 7 4_565
O1a Eu1 O1a 86.00(19) 5_655 2_655
O1a Eu1 O1a 120.9(2) 5_655 3_565
O1a Eu1 O1a 120.9(2) 7 6_665
C1 S1 Pt1 103.25(17) . 3_565
C3 N1 C3 110.64(19) 11_756 .
C3 N1 C3 72.8(4) 10_576 3_575
C3 N1 C3 69.36(19) . 2_755
C3 N1 C3 69.36(19) 11_756 14_556
C3 N1 C3 69.36(19) 6_775 2_755
C3 N1 C3 110.64(19) 14_556 3_575
C3 N1 C3 107.2(4) 6_775 .
C3 N1 C3 180.0 11_756 3_575
C3 N1 C3 107.2(4) 3_575 2_755
C3 N1 C3 110.64(19) 10_576 .
C3 N1 C3 69.36(19) 3_575 .
C3 N1 C3 69.36(19) 10_576 14_556
C3 N1 C3 69.36(19) 3_575 6_775
C3 N1 C3 107.2(4) 14_556 9_776
C3 N1 C3 110.64(19) 9_776 2_755
C3 N1 C3 110.64(19) 11_756 6_775
C3 N1 C3 180.0 9_776 .
C3 N1 C3 69.36(19) 11_756 9_776
C3 N1 C3 72.8(4) 9_776 6_775
C3 N1 C3 180.0 10_576 2_755
C3 N1 C3 110.64(19) 9_776 3_575
C3 N1 C3 110.64(19) 10_576 6_775
C3 N1 C3 110.64(19) 14_556 2_755
C3 N1 C3 69.36(19) 10_576 9_776
C3 N1 C3 72.8(4) 14_556 .
C3 N1 C3 107.2(4) 10_576 11_756
C3 N1 C3 180.0 14_556 6_775
C3 N1 C3 72.8(4) 11_756 2_755
O1 C1 S1 124.2(3) . .
S1a C1 O1a 125.4(3) . .
C3 C4 C3 68.6(4) 14_556 .
H4a C4 C3 97(4) . .
H4a C4 C3 97(4) . 14_556
H4b C4 C3 99(3) . .
H4b C4 C3 99(3) . 14_556
H4b C4 H4a 160(6) . .
H4c C4 C3 91(4) . .
H4c C4 C3 91(4) 14_556 14_556
H4c C4 C3 159(4) . 14_556
H4c C4 C3 159(4) 14_556 .
H4c C4 H4a 83(4) . .
H4c C4 H4a 83(4) 14_556 .
H4c C4 H4b 85(4) 14_556 .
H4c C4 H4b 85(4) . .
H4c C4 H4c 110(7) 14_556 .
C1 O1 Eu1 145.1(3) . 8_665
H2a C2 C1 109.5 . .
H2b C2 C1 109.5 . .
H2b C2 H2a 109.5 . .
H2c C2 C1 109.5 . .
H2c C2 H2a 109.5 . .
H2c C2 H2b 109.5 . .
C4 C3 N1 109.3(3) . 3_575
C3 C3 N1 53.58(19) 14_556 3_575
C3 C3 N1 55.32(6) 2_755 3_575
C3 C3 N1 55.32(7) 3_575 3_575
C3 C3 C4 125.4(4) 2_755 .
C3 C3 C4 126.1(4) 3_575 .
C3 C3 C4 55.70(19) 14_556 .
H3 C3 N1 95.8(18) 3_575 3_575
H3 C3 N1 96.4(18) . 3_575
H3 C3 C4 117.1(19) 3_575 .
H3 C3 C4 116.0(18) . .
H3 C3 C3 116.5(18) 3_575 2_755
H3 C3 C3 41.1(18) . 2_755
C1 O1a Eu1 141.6(3) . 8_665
C1 S1a Pt1 108.27(19) . 3_565

loop_
_geom_bond_atom_site_label_1
_geom_bond_atom_site_label_2
_geom_bond_distance
_geom_bond_site_symmetry_2
Pt1 S1 2.314(3) 2_655
Pt1 S1 2.314(3) 3_565
Pt1 S1 2.314(3) 6_665
Pt1 S1 2.314(3) .
Pt1 S1a 2.310(3) 2_655
Pt1 S1a 2.310(3) 6_665
Pt1 S1a 2.310(3) .
Pt1 S1a 2.310(3) 3_565
Eu1 O1 2.456(4) 5_655
Eu1 O1 2.456(4) .
Eu1 O1 2.456(4) 8_665
Eu1 O1 2.456(4) 3_565
Eu1 O1 2.456(4) 6_665
Eu1 O1 2.456(4) 2_655
Eu1 O1 2.456(4) 4_565
Eu1 O1 2.456(4) 7
Eu1 O1a 2.369(4) 2_655
Eu1 O1a 2.369(4) 6_665
Eu1 O1a 2.369(4) .
Eu1 O1a 2.369(4) 5_655
Eu1 O1a 2.369(4) 8_665
Eu1 O1a 2.369(4) 4_565
Eu1 O1a 2.369(4) 3_565
Eu1 O1a 2.369(4) 7
S1 C1 1.754(5) .
N1 C3 1.526(5) 9_776
N1 C3 1.526(5) 11_756
N1 C3 1.526(5) .
N1 C3 1.526(5) 14_556
N1 C3 1.526(5) 6_775
N1 C3 1.526(5) 10_576
N1 C3 1.526(5) 3_575
N1 C3 1.526(5) 2_755
C1 O1 1.212(4) .
C1 C2 1.512(4) .
C1 O1a 1.340(5) .
C1 S1a 1.616(5) .
C4 C3 1.608(6) 14_556
C4 C3 1.608(6) .
C4 H4a 0.951(19) .
C4 H4b 0.940(19) .
C4 H4c 0.956(19) .
C4 H4c 0.956(19) 14_556
C2 H2a 0.9800 .
C2 H2b 0.9800 .
C2 H2c 0.9800 .
C3 C3 1.736(7) 2_755
C3 C3 1.736(7) 3_575
C3 C3 1.812(10) 14_556
C3 H3 1.14(4) .
C3 H3 1.15(4) 3_575

loop_
_restr_distance_atom_site_label_1
_restr_distance_atom_site_label_2
_restr_distance_site_symmetry_2
_restr_distance_target
_restr_distance_target_weight_param
_restr_distance_diff
C4 H4a 1 0.9600 0.0200 0.0089
C4 H4b 1 0.9600 0.0200 0.0196
C4 H4c 1 0.9600 0.0200 0.0043
